data_7052445
loop_
_publ_author_name
'Heidi Mansikkam\"aki'
'Christoph A. Schalley'
'Maija Nissinen'
'Kari Rissanen'

_publ_section_title
;
 Weak interactions between resorcinarenes and diquaternary alkyl
 ammonium cations
;
_journal_issue 1
_journal_name_full 'New Journal of Chemistry'
_journal_page_first 116
_journal_paper_doi 10.1039/b415401k
_journal_volume 29
_journal_year 2005
_chemical_formula_moiety C60H56O8*0.5C4H12NBr*2.5CH4O*0.5H2O
_chemical_formula_sum 'C64.5 H73 Br0.5 N0.5 O11'
_chemical_formula_weight 2142.38
_chemical_name_systematic
;
?
;
_space_group_IT_number 15
_symmetry_cell_setting monoclinic
_symmetry_space_group_name_Hall '-C 2yc'
_symmetry_space_group_name_H-M 'C 1 2/c 1'
_atom_sites_solution_hydrogens geom
_atom_sites_solution_primary direct
_atom_sites_solution_secondary difmap
_audit_creation_method SHELXL-97
_cell_angle_alpha 90.00
_cell_angle_beta 99.503(3)
_cell_angle_gamma 90.00
_cell_formula_units_Z 8
_cell_length_a 29.4551(5)
_cell_length_b 15.4086(2)
_cell_length_c 25.4790(5)
_cell_measurement_temperature 173(2)
_cell_volume 11405.3(3)
_computing_cell_refinement DENZO-SMN
_computing_data_collection Collect
_computing_data_reduction 'SHELX97 (Sheldrick, 1997)'
_computing_molecular_graphics DIAMOND
_computing_publication_material 'SHELX97 (Sheldrick, 1997)'
_computing_structure_refinement 'SHELXL-97 (Sheldrick, 1997)'
_computing_structure_solution 'SHELX97 (Sheldrick, 1997)'
_diffrn_ambient_temperature 173(2)
_diffrn_measured_fraction_theta_full 0.997
_diffrn_measured_fraction_theta_max 0.997
_diffrn_measurement_device_type 'Nonius KappaCCD'
_diffrn_measurement_method 'rotation in phi and omega, 1 deg.'
_diffrn_radiation_monochromator graphite
_diffrn_radiation_source 'fine-focus sealed tube'
_diffrn_radiation_type MoK\a
_diffrn_radiation_wavelength 0.71073
_diffrn_reflns_av_R_equivalents 0.0584
_diffrn_reflns_av_sigmaI/netI 0.0974
_diffrn_reflns_limit_h_max 34
_diffrn_reflns_limit_h_min -34
_diffrn_reflns_limit_k_max 17
_diffrn_reflns_limit_k_min -18
_diffrn_reflns_limit_l_max 30
_diffrn_reflns_limit_l_min -30
_diffrn_reflns_number 17408
_diffrn_reflns_theta_full 25.03
_diffrn_reflns_theta_max 25.03
_diffrn_reflns_theta_min 2.29
_diffrn_standards_decay_% 0
_exptl_absorpt_coefficient_mu 0.432
_exptl_absorpt_correction_type none
_exptl_crystal_colour colorless
_exptl_crystal_density_diffrn 1.248
_exptl_crystal_density_method 'not measured'
_exptl_crystal_description block
_exptl_crystal_F_000 4552
_exptl_crystal_size_max 0.60
_exptl_crystal_size_mid 0.35
_exptl_crystal_size_min 0.30
_refine_diff_density_max 0.912
_refine_diff_density_min -0.725
_refine_diff_density_rms 0.088
_refine_ls_extinction_method none
_refine_ls_goodness_of_fit_ref 1.014
_refine_ls_hydrogen_treatment mixed
_refine_ls_matrix_type full
_refine_ls_number_parameters 680
_refine_ls_number_reflns 10066
_refine_ls_number_restraints 28
_refine_ls_restrained_S_all 1.013
_refine_ls_R_factor_all 0.1861
_refine_ls_R_factor_gt 0.1075
_refine_ls_shift/su_max 0.000
_refine_ls_shift/su_mean 0.000
_refine_ls_structure_factor_coef Fsqd
_refine_ls_weighting_details 'calc w=1/[\s^2^(Fo^2^)+(0.1494P)^2^+66.6174P] where P=(Fo^2^+2Fc^2^)/3'
_refine_ls_weighting_scheme calc
_refine_ls_wR_factor_gt 0.2758
_refine_ls_wR_factor_ref 0.3237
_reflns_number_gt 5632
_reflns_number_total 10066
_reflns_threshold_expression >2sigma(I)
_cod_data_source_file b415401k.txt
_cod_data_source_block Complex1
_cod_original_sg_symbol_H-M C2/c
_cod_database_code 7052445

loop_
_symmetry_equiv_pos_as_xyz
'x, y, z'
'-x, y, -z+1/2'
'x+1/2, y+1/2, z'
'-x+1/2, y+1/2, -z+1/2'
'-x, -y, -z'
'x, -y, z-1/2'
'-x+1/2, -y+1/2, -z'
'x+1/2, -y+1/2, z-1/2'

loop_
_atom_site_label
_atom_site_type_symbol
_atom_site_fract_x
_atom_site_fract_y
_atom_site_fract_z
_atom_site_U_iso_or_equiv
_atom_site_adp_type
_atom_site_occupancy
_atom_site_symmetry_multiplicity
_atom_site_calc_flag
_atom_site_refinement_flags
_atom_site_disorder_assembly
_atom_site_disorder_group
C1 C 0.1191(2) 0.1530(4) 0.1685(2) 0.0413(15) Uani 1 1 d . . .
C2 C 0.1380(2) 0.1388(3) 0.2213(2) 0.0376(14) Uani 1 1 d . . .
H2 H 0.1634 0.1740 0.2363 0.045 Uiso 1 1 calc R . .
C3 C 0.12262(19) 0.0766(4) 0.2540(2) 0.0389(14) Uani 1 1 d . . .
C4 C 0.0851(2) 0.0253(4) 0.2301(3) 0.0498(16) Uani 1 1 d . . .
O4 O 0.06788(19) -0.0392(3) 0.2589(2) 0.0704(15) Uani 1 1 d D . .
H4 H 0.066(3) -0.021(6) 0.2892(18) 0.106 Uiso 1 1 d D . .
C5 C 0.0647(2) 0.0391(5) 0.1781(3) 0.0534(18) Uani 1 1 d . . .
H5 H 0.0390 0.0049 0.1632 0.064 Uiso 1 1 calc R . .
C6 C 0.0810(2) 0.1012(4) 0.1476(2) 0.0476(16) Uani 1 1 d . . .
O6 O 0.05832(16) 0.1096(3) 0.09623(17) 0.0605(13) Uani 1 1 d D . .
H6 H 0.0656 0.1570 0.0836 0.091 Uiso 1 1 calc RD . .
C7 C 0.14447(19) 0.0637(4) 0.3120(2) 0.0394(14) Uani 1 1 d . . .
H7 H 0.1372 0.0030 0.3217 0.047 Uiso 1 1 calc R . .
C8 C 0.12218(19) 0.1241(3) 0.3484(2) 0.0353(13) Uani 1 1 d . . .
C9 C 0.13916(18) 0.2071(3) 0.3615(2) 0.0340(13) Uani 1 1 d . . .
H9 H 0.1651 0.2261 0.3469 0.041 Uiso 1 1 calc R . .
C10 C 0.12039(17) 0.2638(3) 0.3947(2) 0.0310(12) Uani 1 1 d . . .
C11 C 0.08109(19) 0.2367(4) 0.4138(2) 0.0419(15) Uani 1 1 d . . .
O11 O 0.05871(15) 0.2880(3) 0.44493(19) 0.0536(12) Uani 1 1 d D . .
H11 H 0.056(3) 0.340(2) 0.435(3) 0.080 Uiso 1 1 d D . .
C12 C 0.0630(2) 0.1544(4) 0.4018(3) 0.0518(17) Uani 1 1 d . . .
H12 H 0.0365 0.1362 0.4157 0.062 Uiso 1 1 calc R . .
C13 C 0.0833(2) 0.0983(4) 0.3694(3) 0.0452(15) Uani 1 1 d . . .
O13 O 0.06530(19) 0.0175(3) 0.3588(2) 0.0713(15) Uani 1 1 d . . .
H13 H 0.0530 0.0005 0.3845 0.107 Uiso 1 1 calc R . .
C14 C 0.14100(18) 0.3529(3) 0.4090(2) 0.0343(13) Uani 1 1 d . . .
H14 H 0.1325 0.3690 0.4442 0.041 Uiso 1 1 calc R . .
C15 C 0.11997(17) 0.4218(3) 0.3692(2) 0.0341(13) Uani 1 1 d . . .
C16 C 0.13439(17) 0.4330(3) 0.3207(2) 0.0319(13) Uani 1 1 d . . .
H16 H 0.1577 0.3952 0.3124 0.038 Uiso 1 1 calc R . .
C17 C 0.11721(18) 0.4959(3) 0.2830(2) 0.0374(14) Uani 1 1 d . . .
C18 C 0.0818(2) 0.5483(4) 0.2965(3) 0.0488(16) Uani 1 1 d . . .
O18 O 0.06186(19) 0.6099(3) 0.2608(2) 0.0677(15) Uani 1 1 d D . .
H18 H 0.059(3) 0.594(6) 0.2286(14) 0.101 Uiso 1 1 d D . .
C19 C 0.0662(2) 0.5389(4) 0.3439(3) 0.0527(17) Uani 1 1 d . . .
H19 H 0.0421 0.5752 0.3518 0.063 Uiso 1 1 calc R . .
C20 C 0.0851(2) 0.4770(4) 0.3807(3) 0.0479(16) Uani 1 1 d . . .
O20 O 0.06920(17) 0.4676(3) 0.42799(19) 0.0616(13) Uani 1 1 d D . .
H20 H 0.070(3) 0.498(5) 0.455(2) 0.092 Uiso 1 1 d D . .
C21 C 0.13702(18) 0.5092(4) 0.2324(2) 0.0373(13) Uani 1 1 d . . .
H21 H 0.1273 0.5687 0.2194 0.045 Uiso 1 1 calc R . .
C22 C 0.11629(18) 0.4470(4) 0.1889(2) 0.0396(14) Uani 1 1 d . . .
C23 C 0.13478(19) 0.3661(4) 0.1813(2) 0.0394(14) Uani 1 1 d . . .
H23 H 0.1611 0.3483 0.2056 0.047 Uiso 1 1 calc R . .
C24 C 0.1175(2) 0.3091(4) 0.1403(2) 0.0450(15) Uani 1 1 d . . .
C25 C 0.0796(3) 0.3375(4) 0.1049(3) 0.062(2) Uani 1 1 d . . .
O25 O 0.0609(2) 0.2838(3) 0.0636(2) 0.091(2) Uani 1 1 d D . .
H25 H 0.0410 0.3111 0.0426 0.137 Uiso 1 1 calc RD . .
C26 C 0.0589(3) 0.4167(5) 0.1112(3) 0.071(2) Uani 1 1 d . . .
H26 H 0.0323 0.4340 0.0870 0.085 Uiso 1 1 calc R . .
C27 C 0.0772(2) 0.4709(4) 0.1531(3) 0.0549(18) Uani 1 1 d . . .
O27 O 0.05642(17) 0.5489(3) 0.1580(2) 0.0688(15) Uani 1 1 d D . .
H27 H 0.050(3) 0.573(6) 0.1286(19) 0.103 Uiso 1 1 d D . .
C28 C 0.1380(2) 0.2193(4) 0.1341(2) 0.0460(15) Uani 1 1 d . . .
H28 H 0.1273 0.2013 0.0964 0.055 Uiso 1 1 calc R . .
C29 C 0.19710(19) 0.0713(4) 0.3212(2) 0.0415(14) Uani 1 1 d . . .
H29A H 0.2093 0.0374 0.2936 0.050 Uiso 1 1 calc R . .
H29B H 0.2058 0.1328 0.3175 0.050 Uiso 1 1 calc R . .
C30 C 0.2190(2) 0.0384(4) 0.3763(3) 0.0536(17) Uani 1 1 d . . .
H30A H 0.1978 0.0515 0.4016 0.064 Uiso 1 1 calc R . .
H30B H 0.2219 -0.0255 0.3746 0.064 Uiso 1 1 calc R . .
C31 C 0.2656(2) 0.0757(4) 0.3980(2) 0.0429(15) Uani 1 1 d . . .
C32 C 0.3059(3) 0.0278(6) 0.4059(3) 0.073(2) Uani 1 1 d . . .
H32 H 0.3049 -0.0322 0.3972 0.088 Uiso 1 1 calc R . .
C33 C 0.3481(3) 0.0664(10) 0.4266(4) 0.106(4) Uani 1 1 d . . .
H33 H 0.3756 0.0331 0.4316 0.127 Uiso 1 1 calc R . .
C34 C 0.3493(3) 0.1520(11) 0.4395(4) 0.104(4) Uani 1 1 d . . .
H34 H 0.3777 0.1780 0.4545 0.125 Uiso 1 1 calc R . .
C35 C 0.3116(3) 0.1992(7) 0.4314(4) 0.092(3) Uani 1 1 d . . .
H35 H 0.3133 0.2594 0.4397 0.110 Uiso 1 1 calc R . .
C36 C 0.2698(2) 0.1626(5) 0.4111(3) 0.0613(19) Uani 1 1 d . . .
H36 H 0.2431 0.1982 0.4059 0.074 Uiso 1 1 calc R . .
C37 C 0.19344(17) 0.3536(4) 0.4164(2) 0.0361(13) Uani 1 1 d . . .
H37A H 0.2031 0.3401 0.3819 0.043 Uiso 1 1 calc R . .
H37B H 0.2055 0.3073 0.4418 0.043 Uiso 1 1 calc R . .
C38 C 0.21493(19) 0.4406(4) 0.4369(3) 0.0491(16) Uani 1 1 d . . .
H38A H 0.2012 0.4878 0.4130 0.059 Uiso 1 1 calc R . .
H38B H 0.2077 0.4520 0.4728 0.059 Uiso 1 1 calc R . .
C39 C 0.2663(2) 0.4409(4) 0.4394(3) 0.0457(15) Uani 1 1 d . . .
C40 C 0.2959(3) 0.4186(7) 0.4850(3) 0.084(3) Uani 1 1 d . . .
H40 H 0.2835 0.4022 0.5157 0.101 Uiso 1 1 calc R . .
C41 C 0.3428(3) 0.4192(8) 0.4874(4) 0.104(3) Uani 1 1 d . . .
H41 H 0.3623 0.4047 0.5197 0.124 Uiso 1 1 calc R . .
C42 C 0.3616(3) 0.4406(7) 0.4438(5) 0.091(3) Uani 1 1 d . . .
H42 H 0.3941 0.4402 0.4455 0.109 Uiso 1 1 calc R . .
C43 C 0.3329(3) 0.4632(5) 0.3964(4) 0.068(2) Uani 1 1 d . . .
H43 H 0.3454 0.4788 0.3657 0.081 Uiso 1 1 calc R . .
C44 C 0.2860(2) 0.4623(4) 0.3955(3) 0.0507(16) Uani 1 1 d . . .
H44 H 0.2664 0.4769 0.3633 0.061 Uiso 1 1 calc R . .
C45 C 0.18967(18) 0.5091(4) 0.2417(2) 0.0389(14) Uani 1 1 d . . .
H45A H 0.2008 0.4511 0.2545 0.047 Uiso 1 1 calc R . .
H45B H 0.2003 0.5197 0.2073 0.047 Uiso 1 1 calc R . .
C46 C 0.21088(19) 0.5774(4) 0.2818(2) 0.0406(14) Uani 1 1 d . . .
H46A H 0.2010 0.5650 0.3163 0.049 Uiso 1 1 calc R . .
H46B H 0.2448 0.5711 0.2870 0.049 Uiso 1 1 calc R . .
C47 C 0.19884(19) 0.6711(4) 0.2668(3) 0.0441(15) Uani 1 1 d . . .
C48 C 0.1822(3) 0.7250(5) 0.3019(3) 0.073(2) Uani 1 1 d . . .
H48 H 0.1764 0.7029 0.3350 0.087 Uiso 1 1 calc R . .
C49 C 0.1738(4) 0.8127(5) 0.2893(4) 0.096(3) Uani 1 1 d . . .
H49 H 0.1617 0.8495 0.3135 0.115 Uiso 1 1 calc R . .
C50 C 0.1829(4) 0.8453(5) 0.2427(4) 0.090(3) Uani 1 1 d . . .
H50 H 0.1783 0.9053 0.2349 0.108 Uiso 1 1 calc R . .
C51 C 0.1987(4) 0.7912(5) 0.2069(4) 0.090(3) Uani 1 1 d . . .
H51 H 0.2047 0.8136 0.1740 0.108 Uiso 1 1 calc R . .
C52 C 0.2057(3) 0.7048(5) 0.2186(3) 0.075(2) Uani 1 1 d . . .
H52 H 0.2155 0.6676 0.1930 0.090 Uiso 1 1 calc R . .
C53 C 0.1910(2) 0.2191(4) 0.1425(3) 0.0564(18) Uani 1 1 d . . .
H53A H 0.2018 0.1587 0.1396 0.068 Uiso 1 1 calc R . .
H53B H 0.2029 0.2399 0.1789 0.068 Uiso 1 1 calc R . .
C54 C 0.2110(3) 0.2761(5) 0.1021(4) 0.080(2) Uani 1 1 d . . .
H54A H 0.2029 0.3375 0.1075 0.096 Uiso 1 1 calc R . .
H54B H 0.2449 0.2714 0.1090 0.096 Uiso 1 1 calc R . .
C55 C 0.1937(5) 0.2516(7) 0.0454(5) 0.1280(19) Uani 1 1 d . . .
C56 C 0.1661(5) 0.3076(7) 0.0116(4) 0.1280(19) Uani 1 1 d . . .
H56 H 0.1576 0.3619 0.0248 0.154 Uiso 1 1 calc R . .
C57 C 0.1506(5) 0.2857(7) -0.0413(4) 0.1280(19) Uani 1 1 d . . .
H57 H 0.1322 0.3251 -0.0644 0.154 Uiso 1 1 calc R . .
C58 C 0.1617(5) 0.2089(7) -0.0591(5) 0.1280(19) Uani 1 1 d . . .
H58 H 0.1497 0.1923 -0.0946 0.154 Uiso 1 1 calc R . .
C59 C 0.1904(5) 0.1530(7) -0.0271(4) 0.1280(19) Uani 1 1 d . . .
H59 H 0.1990 0.0991 -0.0408 0.154 Uiso 1 1 calc R . .
C60 C 0.2067(5) 0.1756(7) 0.0250(4) 0.1280(19) Uani 1 1 d . . .
H60 H 0.2272 0.1378 0.0468 0.154 Uiso 1 1 calc R . .
Br1 Br -0.00175(6) 0.38849(9) 0.53812(5) 0.0495(4) Uani 0.50 1 d P A 1
O1W O -0.0356(5) 0.3747(7) 0.5370(6) 0.094(4) Uani 0.50 1 d P B 2
N1 N 0.0000 0.2874(5) 0.2500 0.0451(18) Uani 1 2 d SD . .
C1C C -0.0502(7) 0.265(2) 0.2412(16) 0.198(7) Uiso 0.50 1 d PD . .
C2C C 0.0147(13) 0.279(3) 0.1956(10) 0.198(7) Uiso 0.50 1 d PD . .
C3C C 0.0000 0.1887(13) 0.2500 0.198(7) Uiso 1 2 d SD . .
C4C C -0.0211(13) 0.351(2) 0.2080(13) 0.198(7) Uiso 0.50 1 d PD . .
O1M O 0.0424(5) -0.1709(9) 0.1926(6) 0.106(4) Uiso 0.50 1 d PD . .
C2M C 0.0747(7) -0.2136(15) 0.1653(9) 0.116(7) Uiso 0.50 1 d PD . .
O3M O 0.0215(3) 0.7296(5) 0.3115(3) 0.119(2) Uiso 1 1 d D . .
C4M C 0.0563(6) 0.7775(11) 0.3442(7) 0.122(8) Uiso 0.67(3) 1 d PD C 1
C4MB C 0.0467(14) 0.787(2) 0.2826(16) 0.15(2) Uiso 0.33(3) 1 d PD C 2
O7M O 0.0135(4) -0.0418(7) 0.4299(5) 0.083(3) Uiso 0.50 1 d PD D 1
C8M C 0.0297(9) -0.1085(16) 0.4660(10) 0.129(8) Uiso 0.50 1 d PD D 1
O7MB O -0.0099(6) -0.0397(14) 0.4581(9) 0.075(6) Uiso 0.25 1 d PD E 2
C8MB C 0.0382(7) -0.0505(19) 0.4641(11) 0.053(7) Uiso 0.25 1 d PD E 2
O7MC O -0.0452(8) -0.1886(17) 0.4338(9) 0.097(7) Uiso 0.25 1 d PD F 3
C8MC C -0.0184(9) -0.1815(18) 0.4851(9) 0.057(7) Uiso 0.25 1 d PD F 3

loop_
_atom_site_aniso_label
_atom_site_aniso_U_11
_atom_site_aniso_U_22
_atom_site_aniso_U_33
_atom_site_aniso_U_23
_atom_site_aniso_U_13
_atom_site_aniso_U_12
C1 0.043(3) 0.046(3) 0.034(3) -0.012(3) 0.004(3) 0.020(3)
C2 0.045(3) 0.029(3) 0.036(3) -0.008(3) -0.002(3) 0.010(2)
C3 0.040(3) 0.033(3) 0.040(3) -0.009(3) -0.004(3) 0.012(3)
C4 0.053(4) 0.041(4) 0.052(4) -0.007(3) -0.001(3) -0.003(3)
O4 0.091(4) 0.060(3) 0.055(3) -0.012(3) -0.005(3) -0.024(3)
C5 0.041(3) 0.068(5) 0.046(4) -0.021(4) -0.011(3) 0.004(3)
C6 0.044(3) 0.062(4) 0.033(4) -0.006(3) -0.004(3) 0.019(3)
O6 0.055(3) 0.083(4) 0.039(3) -0.008(2) -0.008(2) 0.007(3)
C7 0.044(3) 0.030(3) 0.041(4) -0.007(3) 0.000(3) 0.004(3)
C8 0.040(3) 0.031(3) 0.033(3) -0.006(2) 0.000(2) -0.001(2)
C9 0.032(3) 0.038(3) 0.032(3) -0.001(3) 0.003(2) 0.005(2)
C10 0.030(3) 0.030(3) 0.031(3) -0.001(2) 0.000(2) 0.006(2)
C11 0.039(3) 0.044(4) 0.043(4) -0.006(3) 0.005(3) 0.003(3)
O11 0.054(3) 0.051(3) 0.062(3) -0.016(2) 0.027(2) -0.001(2)
C12 0.042(3) 0.056(4) 0.061(4) -0.006(3) 0.019(3) -0.011(3)
C13 0.049(4) 0.038(3) 0.049(4) -0.006(3) 0.010(3) -0.005(3)
O13 0.087(4) 0.050(3) 0.085(4) -0.023(3) 0.037(3) -0.035(3)
C14 0.036(3) 0.036(3) 0.031(3) -0.004(2) 0.004(2) 0.004(2)
C15 0.031(3) 0.031(3) 0.041(4) -0.009(2) 0.008(3) 0.000(2)
C16 0.029(3) 0.024(3) 0.043(4) -0.008(2) 0.005(2) 0.004(2)
C17 0.033(3) 0.025(3) 0.055(4) -0.006(3) 0.012(3) 0.000(2)
C18 0.043(3) 0.035(3) 0.072(5) 0.010(3) 0.021(3) 0.015(3)
O18 0.086(3) 0.055(3) 0.071(3) 0.023(3) 0.040(3) 0.037(3)
C19 0.050(4) 0.045(4) 0.072(5) 0.004(3) 0.034(4) 0.021(3)
C20 0.054(4) 0.041(4) 0.052(4) -0.008(3) 0.019(3) 0.008(3)
O20 0.082(3) 0.058(3) 0.054(3) -0.007(2) 0.036(3) 0.023(2)
C21 0.037(3) 0.032(3) 0.045(4) 0.007(3) 0.013(3) 0.003(2)
C22 0.032(3) 0.041(3) 0.045(4) 0.007(3) 0.007(3) 0.006(3)
C23 0.034(3) 0.045(3) 0.039(3) 0.011(3) 0.005(3) 0.010(3)
C24 0.048(4) 0.046(4) 0.039(4) 0.000(3) 0.002(3) 0.017(3)
C25 0.080(5) 0.047(4) 0.051(4) -0.007(3) -0.018(4) 0.022(4)
O25 0.128(5) 0.055(3) 0.070(4) -0.010(3) -0.043(3) 0.037(3)
C26 0.065(5) 0.048(4) 0.085(6) 0.004(4) -0.030(4) 0.021(4)
C27 0.041(3) 0.039(4) 0.080(5) 0.000(3) -0.005(3) 0.014(3)
O27 0.066(3) 0.039(3) 0.087(4) -0.005(2) -0.030(3) 0.026(2)
C28 0.061(4) 0.043(3) 0.033(3) 0.000(3) 0.005(3) 0.022(3)
C29 0.047(3) 0.036(3) 0.039(4) -0.006(3) 0.000(3) 0.003(3)
C30 0.053(4) 0.045(4) 0.055(4) 0.009(3) -0.013(3) -0.002(3)
C31 0.043(3) 0.049(4) 0.035(3) -0.005(3) 0.000(3) 0.013(3)
C32 0.083(6) 0.083(6) 0.048(4) -0.016(4) -0.008(4) 0.040(5)
C33 0.044(5) 0.197(13) 0.072(7) 0.008(8) 0.000(4) 0.054(7)
C34 0.050(6) 0.191(13) 0.066(6) 0.019(8) -0.003(4) -0.025(7)
C35 0.087(7) 0.093(7) 0.088(7) -0.001(5) -0.011(5) -0.040(6)
C36 0.049(4) 0.053(4) 0.080(5) -0.005(4) 0.004(4) 0.001(3)
C37 0.031(3) 0.038(3) 0.038(3) -0.009(3) 0.004(2) 0.006(2)
C38 0.041(3) 0.047(4) 0.058(4) -0.022(3) 0.005(3) -0.005(3)
C39 0.041(3) 0.053(4) 0.041(4) -0.016(3) 0.002(3) -0.008(3)
C40 0.056(5) 0.151(9) 0.042(5) -0.007(5) -0.004(4) -0.013(5)
C41 0.061(6) 0.161(10) 0.077(7) -0.013(7) -0.023(5) 0.002(6)
C42 0.041(4) 0.116(8) 0.115(8) -0.029(6) 0.008(5) -0.014(5)
C43 0.056(5) 0.061(5) 0.090(6) -0.007(4) 0.026(4) -0.009(4)
C44 0.052(4) 0.044(4) 0.054(4) -0.004(3) 0.003(3) -0.004(3)
C45 0.034(3) 0.038(3) 0.046(4) 0.004(3) 0.009(3) -0.003(2)
C46 0.033(3) 0.043(3) 0.046(4) 0.008(3) 0.008(3) -0.007(3)
C47 0.040(3) 0.045(4) 0.051(4) 0.000(3) 0.016(3) -0.004(3)
C48 0.108(6) 0.059(5) 0.058(5) 0.003(4) 0.031(5) 0.010(4)
C49 0.154(9) 0.054(5) 0.084(7) -0.010(5) 0.031(6) 0.035(5)
C50 0.143(8) 0.043(4) 0.087(7) 0.012(5) 0.026(6) 0.006(5)
C51 0.141(8) 0.044(4) 0.098(7) 0.018(5) 0.060(6) 0.007(5)
C52 0.104(6) 0.050(4) 0.081(6) 0.010(4) 0.047(5) 0.009(4)
C53 0.058(4) 0.052(4) 0.059(4) 0.004(3) 0.011(3) 0.023(3)
C54 0.089(6) 0.060(5) 0.098(7) 0.013(5) 0.041(5) 0.025(4)
C55 0.226(6) 0.089(3) 0.087(3) 0.002(2) 0.078(4) 0.021(3)
C56 0.226(6) 0.089(3) 0.087(3) 0.002(2) 0.078(4) 0.021(3)
C57 0.226(6) 0.089(3) 0.087(3) 0.002(2) 0.078(4) 0.021(3)
C58 0.226(6) 0.089(3) 0.087(3) 0.002(2) 0.078(4) 0.021(3)
C59 0.226(6) 0.089(3) 0.087(3) 0.002(2) 0.078(4) 0.021(3)
C60 0.226(6) 0.089(3) 0.087(3) 0.002(2) 0.078(4) 0.021(3)
Br1 0.0576(9) 0.0485(8) 0.0423(8) -0.0201(6) 0.0075(6) 0.0016(7)
O1W 0.106(10) 0.065(8) 0.119(11) -0.029(7) 0.045(9) -0.028(7)
N1 0.030(3) 0.040(4) 0.062(5) 0.000 -0.001(3) 0.000

loop_
_atom_type_symbol
_atom_type_description
_atom_type_scat_dispersion_real
_atom_type_scat_dispersion_imag
_atom_type_scat_source
C C 0.0033 0.0016 'International Tables Vol C Tables 4.2.6.8 and 6.1.1.4'
H H 0.0000 0.0000 'International Tables Vol C Tables 4.2.6.8 and 6.1.1.4'
Br Br -0.2901 2.4595 'International Tables Vol C Tables 4.2.6.8 and 6.1.1.4'
N N 0.0061 0.0033 'International Tables Vol C Tables 4.2.6.8 and 6.1.1.4'
O O 0.0106 0.0060 'International Tables Vol C Tables 4.2.6.8 and 6.1.1.4'

loop_
_geom_angle_atom_site_label_1
_geom_angle_atom_site_label_2
_geom_angle_atom_site_label_3
_geom_angle
_geom_angle_site_symmetry_1
_geom_angle_site_symmetry_3
_geom_angle_publ_flag
C2 C1 C6 116.4(6) . . ?
C2 C1 C28 122.8(6) . . ?
C6 C1 C28 120.8(6) . . ?
C1 C2 C3 124.8(6) . . ?
C1 C2 H2 117.6 . . ?
C3 C2 H2 117.6 . . ?
C2 C3 C4 115.8(5) . . ?
C2 C3 C7 122.8(5) . . ?
C4 C3 C7 121.4(6) . . ?
C5 C4 O4 118.8(6) . . ?
C5 C4 C3 121.0(6) . . ?
O4 C4 C3 120.2(6) . . ?
C4 O4 H4 109(7) . . ?
C6 C5 C4 121.1(6) . . ?
C6 C5 H5 119.5 . . ?
C4 C5 H5 119.5 . . ?
C5 C6 O6 116.5(6) . . ?
C5 C6 C1 120.9(6) . . ?
O6 C6 C1 122.5(6) . . ?
C6 O6 H6 109.5 . . ?
C3 C7 C29 113.1(5) . . ?
C3 C7 C8 110.6(4) . . ?
C29 C7 C8 112.6(4) . . ?
C3 C7 H7 106.7 . . ?
C29 C7 H7 106.7 . . ?
C8 C7 H7 106.7 . . ?
C9 C8 C13 116.9(5) . . ?
C9 C8 C7 121.9(5) . . ?
C13 C8 C7 121.1(5) . . ?
C10 C9 C8 124.0(5) . . ?
C10 C9 H9 118.0 . . ?
C8 C9 H9 118.0 . . ?
C11 C10 C9 117.4(5) . . ?
C11 C10 C14 120.6(5) . . ?
C9 C10 C14 121.9(5) . . ?
O11 C11 C10 122.6(5) . . ?
O11 C11 C12 116.8(5) . . ?
C10 C11 C12 120.6(5) . . ?
C11 O11 H11 115(6) . . ?
C11 C12 C13 120.5(6) . . ?
C11 C12 H12 119.7 . . ?
C13 C12 H12 119.7 . . ?
O13 C13 C12 119.5(5) . . ?
O13 C13 C8 120.0(5) . . ?
C12 C13 C8 120.5(5) . . ?
C13 O13 H13 109.5 . . ?
C10 C14 C37 113.1(4) . . ?
C10 C14 C15 111.5(4) . . ?
C37 C14 C15 111.6(5) . . ?
C10 C14 H14 106.8 . . ?
C37 C14 H14 106.8 . . ?
C15 C14 H14 106.8 . . ?
C16 C15 C20 117.0(5) . . ?
C16 C15 C14 122.0(5) . . ?
C20 C15 C14 121.0(5) . . ?
C15 C16 C17 124.8(5) . . ?
C15 C16 H16 117.6 . . ?
C17 C16 H16 117.6 . . ?
C16 C17 C18 115.3(5) . . ?
C16 C17 C21 122.2(5) . . ?
C18 C17 C21 122.5(5) . . ?
C19 C18 O18 119.1(5) . . ?
C19 C18 C17 121.8(6) . . ?
O18 C18 C17 119.1(6) . . ?
C18 O18 H18 114(7) . . ?
C18 C19 C20 120.7(5) . . ?
C18 C19 H19 119.7 . . ?
C20 C19 H19 119.7 . . ?
O20 C20 C19 120.4(5) . . ?
O20 C20 C15 119.2(6) . . ?
C19 C20 C15 120.3(6) . . ?
C20 O20 H20 134(6) . . ?
C17 C21 C22 111.8(4) . . ?
C17 C21 C45 113.2(5) . . ?
C22 C21 C45 112.8(5) . . ?
C17 C21 H21 106.2 . . ?
C22 C21 H21 106.2 . . ?
C45 C21 H21 106.2 . . ?
C23 C22 C27 116.5(6) . . ?
C23 C22 C21 123.5(5) . . ?
C27 C22 C21 120.1(5) . . ?
C22 C23 C24 124.6(5) . . ?
C22 C23 H23 117.7 . . ?
C24 C23 H23 117.7 . . ?
C25 C24 C23 116.3(5) . . ?
C25 C24 C28 120.6(6) . . ?
C23 C24 C28 123.0(5) . . ?
O25 C25 C24 118.9(6) . . ?
O25 C25 C26 119.3(6) . . ?
C24 C25 C26 121.8(6) . . ?
C25 O25 H25 109.5 . . ?
C25 C26 C27 119.6(6) . . ?
C25 C26 H26 120.2 . . ?
C27 C26 H26 120.2 . . ?
O27 C27 C26 118.4(5) . . ?
O27 C27 C22 120.4(6) . . ?
C26 C27 C22 121.2(6) . . ?
C27 O27 H27 110(7) . . ?
C1 C28 C24 111.3(5) . . ?
C1 C28 C53 112.4(5) . . ?
C24 C28 C53 113.4(5) . . ?
C1 C28 H28 106.4 . . ?
C24 C28 H28 106.4 . . ?
C53 C28 H28 106.4 . . ?
C30 C29 C7 112.1(5) . . ?
C30 C29 H29A 109.2 . . ?
C7 C29 H29A 109.2 . . ?
C30 C29 H29B 109.2 . . ?
C7 C29 H29B 109.2 . . ?
H29A C29 H29B 107.9 . . ?
C31 C30 C29 115.5(5) . . ?
C31 C30 H30A 108.4 . . ?
C29 C30 H30A 108.4 . . ?
C31 C30 H30B 108.4 . . ?
C29 C30 H30B 108.4 . . ?
H30A C30 H30B 107.5 . . ?
C36 C31 C32 116.2(6) . . ?
C36 C31 C30 119.9(5) . . ?
C32 C31 C30 123.8(6) . . ?
C31 C32 C33 120.9(8) . . ?
C31 C32 H32 119.5 . . ?
C33 C32 H32 119.5 . . ?
C34 C33 C32 119.3(8) . . ?
C34 C33 H33 120.3 . . ?
C32 C33 H33 120.3 . . ?
C35 C34 C33 120.9(9) . . ?
C35 C34 H34 119.6 . . ?
C33 C34 H34 119.6 . . ?
C34 C35 C36 120.7(10) . . ?
C34 C35 H35 119.6 . . ?
C36 C35 H35 119.6 . . ?
C35 C36 C31 121.9(8) . . ?
C35 C36 H36 119.1 . . ?
C31 C36 H36 119.1 . . ?
C14 C37 C38 113.6(4) . . ?
C14 C37 H37A 108.8 . . ?
C38 C37 H37A 108.8 . . ?
C14 C37 H37B 108.8 . . ?
C38 C37 H37B 108.8 . . ?
H37A C37 H37B 107.7 . . ?
C39 C38 C37 111.9(5) . . ?
C39 C38 H38A 109.2 . . ?
C37 C38 H38A 109.2 . . ?
C39 C38 H38B 109.2 . . ?
C37 C38 H38B 109.2 . . ?
H38A C38 H38B 107.9 . . ?
C40 C39 C44 116.8(6) . . ?
C40 C39 C38 121.8(6) . . ?
C44 C39 C38 121.4(6) . . ?
C41 C40 C39 121.8(8) . . ?
C41 C40 H40 119.1 . . ?
C39 C40 H40 119.1 . . ?
C42 C41 C40 120.5(8) . . ?
C42 C41 H41 119.7 . . ?
C40 C41 H41 119.7 . . ?
C41 C42 C43 119.6(7) . . ?
C41 C42 H42 120.2 . . ?
C43 C42 H42 120.2 . . ?
C44 C43 C42 118.4(8) . . ?
C44 C43 H43 120.8 . . ?
C42 C43 H43 120.8 . . ?
C43 C44 C39 122.8(7) . . ?
C43 C44 H44 118.6 . . ?
C39 C44 H44 118.6 . . ?
C46 C45 C21 113.2(5) . . ?
C46 C45 H45A 108.9 . . ?
C21 C45 H45A 108.9 . . ?
C46 C45 H45B 108.9 . . ?
C21 C45 H45B 108.9 . . ?
H45A C45 H45B 107.7 . . ?
C47 C46 C45 115.7(5) . . ?
C47 C46 H46A 108.4 . . ?
C45 C46 H46A 108.4 . . ?
C47 C46 H46B 108.4 . . ?
C45 C46 H46B 108.4 . . ?
H46A C46 H46B 107.4 . . ?
C48 C47 C52 118.3(6) . . ?
C48 C47 C46 120.3(6) . . ?
C52 C47 C46 121.3(6) . . ?
C47 C48 C49 120.2(8) . . ?
C47 C48 H48 119.9 . . ?
C49 C48 H48 119.9 . . ?
C50 C49 C48 120.4(8) . . ?
C50 C49 H49 119.8 . . ?
C48 C49 H49 119.8 . . ?
C49 C50 C51 119.6(8) . . ?
C49 C50 H50 120.2 . . ?
C51 C50 H50 120.2 . . ?
C50 C51 C52 120.1(8) . . ?
C50 C51 H51 120.0 . . ?
C52 C51 H51 120.0 . . ?
C51 C52 C47 121.3(8) . . ?
C51 C52 H52 119.3 . . ?
C47 C52 H52 119.3 . . ?
C28 C53 C54 113.4(6) . . ?
C28 C53 H53A 108.9 . . ?
C54 C53 H53A 108.9 . . ?
C28 C53 H53B 108.9 . . ?
C54 C53 H53B 108.9 . . ?
H53A C53 H53B 107.7 . . ?
C55 C54 C53 113.1(8) . . ?
C55 C54 H54A 109.0 . . ?
C53 C54 H54A 109.0 . . ?
C55 C54 H54B 109.0 . . ?
C53 C54 H54B 109.0 . . ?
H54A C54 H54B 107.8 . . ?
C60 C55 C56 118.2(12) . . ?
C60 C55 C54 120.9(11) . . ?
C56 C55 C54 120.8(9) . . ?
C55 C56 C57 121.1(11) . . ?
C55 C56 H56 119.5 . . ?
C57 C56 H56 119.5 . . ?
C58 C57 C56 119.1(12) . . ?
C58 C57 H57 120.4 . . ?
C56 C57 H57 120.4 . . ?
C57 C58 C59 121.2(12) . . ?
C57 C58 H58 119.4 . . ?
C59 C58 H58 119.4 . . ?
C58 C59 C60 119.5(11) . . ?
C58 C59 H59 120.2 . . ?
C60 C59 H59 120.2 . . ?
C55 C60 C59 120.6(12) . . ?
C55 C60 H60 119.7 . . ?
C59 C60 H60 119.7 . . ?
C1C N1 C1C 153(3) 2 . ?
C1C N1 C4C 76(2) 2 2 ?
C1C N1 C4C 122(2) . 2 ?
C1C N1 C4C 122(2) 2 . ?
C1C N1 C4C 76(2) . . ?
C4C N1 C4C 99(3) 2 . ?
C1C N1 C3C 76.7(15) 2 . ?
C1C N1 C3C 76.7(15) . . ?
C4C N1 C3C 130.5(15) 2 . ?
C4C N1 C3C 130.5(15) . . ?
C1C N1 C2C 72(2) 2 . ?
C1C N1 C2C 105(2) . . ?
C4C N1 C2C 124(2) 2 . ?
C4C N1 C2C 63.4(19) . . ?
C3C N1 C2C 85.3(15) . . ?
C1C N1 C2C 105(2) 2 2 ?
C1C N1 C2C 72(2) . 2 ?
C4C N1 C2C 63.4(19) 2 2 ?
C4C N1 C2C 124(2) . 2 ?
C3C N1 C2C 85.3(15) . 2 ?
C2C N1 C2C 171(3) . 2 ?
N1 C1C C2C 54.5(11) . 2 ?
N1 C1C C4C 52.1(11) . . ?
C2C C1C C4C 94.4(18) 2 . ?
N1 C1C C3C 52.2(9) . . ?
C2C C1C C3C 68.7(16) 2 . ?
C4C C1C C3C 95.0(14) . . ?
N1 C2C C4C 57.8(11) . . ?
N1 C2C C1C 53.2(11) . 2 ?
C4C C2C C1C 102.5(18) . 2 ?
N1 C3C C1C 51.1(9) . 2 ?
N1 C3C C1C 51.1(9) . . ?
C1C C3C C1C 102.2(17) 2 . ?
N1 C4C C2C 58.8(11) . . ?
N1 C4C C1C 51.7(11) . . ?
C2C C4C C1C 88.1(19) . . ?
C4M O3M C4MB 66.1(19) . . ?

loop_
_geom_bond_atom_site_label_1
_geom_bond_atom_site_label_2
_geom_bond_distance
_geom_bond_site_symmetry_2
_geom_bond_publ_flag
C1 C2 1.386(8) . ?
C1 C6 1.408(9) . ?
C1 C28 1.510(9) . ?
C2 C3 1.395(9) . ?
C2 H2 0.9500 . ?
C3 C4 1.412(8) . ?
C3 C7 1.525(8) . ?
C4 C5 1.377(9) . ?
C4 O4 1.381(8) . ?
O4 H4 0.84(2) . ?
C5 C6 1.368(10) . ?
C5 H5 0.9500 . ?
C6 O6 1.374(7) . ?
O6 H6 0.8400 . ?
C7 C29 1.534(8) . ?
C7 C8 1.534(8) . ?
C7 H7 1.0000 . ?
C8 C9 1.394(7) . ?
C8 C13 1.400(8) . ?
C9 C10 1.393(7) . ?
C9 H9 0.9500 . ?
C10 C11 1.391(8) . ?
C10 C14 1.522(7) . ?
C11 O11 1.365(7) . ?
C11 C12 1.391(9) . ?
O11 H11 0.84(2) . ?
C12 C13 1.397(9) . ?
C12 H12 0.9500 . ?
C13 O13 1.363(7) . ?
O13 H13 0.8400 . ?
C14 C37 1.525(7) . ?
C14 C15 1.527(8) . ?
C14 H14 1.0000 . ?
C15 C16 1.382(8) . ?
C15 C20 1.400(8) . ?
C16 C17 1.400(8) . ?
C16 H16 0.9500 . ?
C17 C18 1.405(8) . ?
C17 C21 1.513(8) . ?
C18 C19 1.370(9) . ?
C18 O18 1.378(8) . ?
O18 H18 0.85(2) . ?
C19 C20 1.387(9) . ?
C19 H19 0.9500 . ?
C20 O20 1.372(8) . ?
O20 H20 0.83(2) . ?
C21 C22 1.516(8) . ?
C21 C45 1.530(7) . ?
C21 H21 1.0000 . ?
C22 C23 1.386(8) . ?
C22 C27 1.396(8) . ?
C23 C24 1.396(8) . ?
C23 H23 0.9500 . ?
C24 C25 1.384(9) . ?
C24 C28 1.528(8) . ?
C25 O25 1.380(8) . ?
C25 C26 1.386(9) . ?
O25 H25 0.8400 . ?
C26 C27 1.392(10) . ?
C26 H26 0.9500 . ?
C27 O27 1.364(7) . ?
O27 H27 0.83(2) . ?
C28 C53 1.539(9) . ?
C28 H28 1.0000 . ?
C29 C30 1.531(8) . ?
C29 H29A 0.9900 . ?
C29 H29B 0.9900 . ?
C30 C31 1.507(8) . ?
C30 H30A 0.9900 . ?
C30 H30B 0.9900 . ?
C31 C36 1.380(9) . ?
C31 C32 1.383(9) . ?
C32 C33 1.400(14) . ?
C32 H32 0.9500 . ?
C33 C34 1.357(15) . ?
C33 H33 0.9500 . ?
C34 C35 1.314(15) . ?
C34 H34 0.9500 . ?
C35 C36 1.375(11) . ?
C35 H35 0.9500 . ?
C36 H36 0.9500 . ?
C37 C38 1.536(8) . ?
C37 H37A 0.9900 . ?
C37 H37B 0.9900 . ?
C38 C39 1.504(8) . ?
C38 H38A 0.9900 . ?
C38 H38B 0.9900 . ?
C39 C40 1.377(10) . ?
C39 C44 1.383(9) . ?
C40 C41 1.375(11) . ?
C40 H40 0.9500 . ?
C41 C42 1.361(13) . ?
C41 H41 0.9500 . ?
C42 C43 1.398(12) . ?
C42 H42 0.9500 . ?
C43 C44 1.376(9) . ?
C43 H43 0.9500 . ?
C44 H44 0.9500 . ?
C45 C46 1.526(8) . ?
C45 H45A 0.9900 . ?
C45 H45B 0.9900 . ?
C46 C47 1.521(8) . ?
C46 H46A 0.9900 . ?
C46 H46B 0.9900 . ?
C47 C48 1.370(9) . ?
C47 C52 1.377(10) . ?
C48 C49 1.402(11) . ?
C48 H48 0.9500 . ?
C49 C50 1.356(12) . ?
C49 H49 0.9500 . ?
C50 C51 1.372(12) . ?
C50 H50 0.9500 . ?
C51 C52 1.372(10) . ?
C51 H51 0.9500 . ?
C52 H52 0.9500 . ?
C53 C54 1.542(10) . ?
C53 H53A 0.9900 . ?
C53 H53B 0.9900 . ?
C54 C55 1.499(15) . ?
C54 H54A 0.9900 . ?
C54 H54B 0.9900 . ?
C55 C60 1.361(14) . ?
C55 C56 1.384(16) . ?
C56 C57 1.391(16) . ?
C56 H56 0.9500 . ?
C57 C58 1.327(14) . ?
C57 H57 0.9500 . ?
C58 C59 1.377(16) . ?
C58 H58 0.9500 . ?
C59 C60 1.379(16) . ?
C59 H59 0.9500 . ?
C60 H60 0.9500 . ?
N1 C1C 1.50(2) 2 ?
N1 C1C 1.50(2) . ?
N1 C4C 1.51(2) 2 ?
N1 C4C 1.51(2) . ?
N1 C3C 1.521(19) . ?
N1 C2C 1.52(2) . ?
N1 C2C 1.52(2) 2 ?
C1C C2C 1.78(5) 2 ?
C1C C4C 1.85(5) . ?
C1C C3C 1.87(4) . ?
C2C C4C 1.59(5) . ?
C2C C1C 1.78(5) 2 ?
C3C C1C 1.87(4) 2 ?
O1M C2M 1.429(16) . ?
O3M C4M 1.417(14) . ?
O3M C4MB 1.433(18) . ?
O7M C8M 1.408(16) . ?
O7MB C8MB 1.410(17) . ?
O7MC C8MC 1.416(17) . ?

loop_
_geom_hbond_atom_site_label_D
_geom_hbond_atom_site_label_H
_geom_hbond_atom_site_label_A
_geom_hbond_distance_DH
_geom_hbond_distance_HA
_geom_hbond_distance_DA
_geom_hbond_angle_DHA
_geom_hbond_site_symmetry_A
O4 H4 O13 0.84(2) 1.87(2) 2.705(7) 176(10) .
O11 H11 O20 0.84(2) 2.02(3) 2.826(7) 161(8) .
O13 H13 O7M 0.84 1.89 2.713(13) 166.8 .
O6 H6 O25 0.84 2.02 2.815(8) 158.0 .
O18 H18 O27 0.85(2) 1.92(2) 2.763(8) 174(10) .
O25 H25 O1W 0.84 2.23 2.908(14) 137.3 2
O25 H25 Br1 0.84 2.49 3.296(5) 161.2 2
O20 H20 O1W 0.83(2) 2.23(7) 2.823(13) 128(8) 5_566
O20 H20 Br1 0.83(2) 2.69(7) 3.190(4) 120(7) 5_566
O27 H27 Br1 0.83(2) 2.61(4) 3.387(5) 155(8) 6_565

loop_
_geom_torsion_atom_site_label_1
_geom_torsion_atom_site_label_2
_geom_torsion_atom_site_label_3
_geom_torsion_atom_site_label_4
_geom_torsion
_geom_torsion_site_symmetry_1
_geom_torsion_site_symmetry_2
_geom_torsion_site_symmetry_3
_geom_torsion_site_symmetry_4
_geom_torsion_publ_flag
C6 C1 C2 C3 1.4(8) . . . . ?
C28 C1 C2 C3 -177.9(5) . . . . ?
C1 C2 C3 C4 0.3(8) . . . . ?
C1 C2 C3 C7 -179.7(5) . . . . ?
C2 C3 C4 C5 -1.9(9) . . . . ?
C7 C3 C4 C5 178.1(6) . . . . ?
C2 C3 C4 O4 178.7(5) . . . . ?
C7 C3 C4 O4 -1.3(9) . . . . ?
O4 C4 C5 C6 -178.9(6) . . . . ?
C3 C4 C5 C6 1.8(10) . . . . ?
C4 C5 C6 O6 179.8(6) . . . . ?
C4 C5 C6 C1 0.1(10) . . . . ?
C2 C1 C6 C5 -1.6(8) . . . . ?
C28 C1 C6 C5 177.7(5) . . . . ?
C2 C1 C6 O6 178.8(5) . . . . ?
C28 C1 C6 O6 -2.0(8) . . . . ?
C2 C3 C7 C29 -39.8(7) . . . . ?
C4 C3 C7 C29 140.2(6) . . . . ?
C2 C3 C7 C8 87.6(6) . . . . ?
C4 C3 C7 C8 -92.4(6) . . . . ?
C3 C7 C8 C9 -90.4(6) . . . . ?
C29 C7 C8 C9 37.3(7) . . . . ?
C3 C7 C8 C13 88.9(7) . . . . ?
C29 C7 C8 C13 -143.4(6) . . . . ?
C13 C8 C9 C10 1.4(8) . . . . ?
C7 C8 C9 C10 -179.3(5) . . . . ?
C8 C9 C10 C11 -3.0(8) . . . . ?
C8 C9 C10 C14 178.4(5) . . . . ?
C9 C10 C11 O11 -177.5(5) . . . . ?
C14 C10 C11 O11 1.1(8) . . . . ?
C9 C10 C11 C12 3.0(8) . . . . ?
C14 C10 C11 C12 -178.3(5) . . . . ?
O11 C11 C12 C13 178.9(6) . . . . ?
C10 C11 C12 C13 -1.5(10) . . . . ?
C11 C12 C13 O13 179.1(6) . . . . ?
C11 C12 C13 C8 -0.2(10) . . . . ?
C9 C8 C13 O13 -179.0(5) . . . . ?
C7 C8 C13 O13 1.6(9) . . . . ?
C9 C8 C13 C12 0.3(9) . . . . ?
C7 C8 C13 C12 -179.0(6) . . . . ?
C11 C10 C14 C37 144.5(5) . . . . ?
C9 C10 C14 C37 -37.0(7) . . . . ?
C11 C10 C14 C15 -88.8(6) . . . . ?
C9 C10 C14 C15 89.7(6) . . . . ?
C10 C14 C15 C16 -80.8(6) . . . . ?
C37 C14 C15 C16 46.7(7) . . . . ?
C10 C14 C15 C20 99.6(6) . . . . ?
C37 C14 C15 C20 -132.9(5) . . . . ?
C20 C15 C16 C17 1.0(8) . . . . ?
C14 C15 C16 C17 -178.6(5) . . . . ?
C15 C16 C17 C18 -1.9(8) . . . . ?
C15 C16 C17 C21 175.2(5) . . . . ?
C16 C17 C18 C19 1.2(9) . . . . ?
C21 C17 C18 C19 -175.9(6) . . . . ?
C16 C17 C18 O18 -177.8(5) . . . . ?
C21 C17 C18 O18 5.2(9) . . . . ?
O18 C18 C19 C20 179.3(6) . . . . ?
C17 C18 C19 C20 0.4(10) . . . . ?
C18 C19 C20 O20 -179.7(6) . . . . ?
C18 C19 C20 C15 -1.4(10) . . . . ?
C16 C15 C20 O20 179.1(5) . . . . ?
C14 C15 C20 O20 -1.3(8) . . . . ?
C16 C15 C20 C19 0.7(9) . . . . ?
C14 C15 C20 C19 -179.6(6) . . . . ?
C16 C17 C21 C22 84.4(6) . . . . ?
C18 C17 C21 C22 -98.7(6) . . . . ?
C16 C17 C21 C45 -44.2(7) . . . . ?
C18 C17 C21 C45 132.6(6) . . . . ?
C17 C21 C22 C23 -90.7(6) . . . . ?
C45 C21 C22 C23 38.1(7) . . . . ?
C17 C21 C22 C27 91.1(7) . . . . ?
C45 C21 C22 C27 -140.1(6) . . . . ?
C27 C22 C23 C24 1.0(9) . . . . ?
C21 C22 C23 C24 -177.3(6) . . . . ?
C22 C23 C24 C25 1.0(10) . . . . ?
C22 C23 C24 C28 -178.1(6) . . . . ?
C23 C24 C25 O25 -179.9(7) . . . . ?
C28 C24 C25 O25 -0.8(11) . . . . ?
C23 C24 C25 C26 -2.5(11) . . . . ?
C28 C24 C25 C26 176.6(7) . . . . ?
O25 C25 C26 C27 179.4(8) . . . . ?
C24 C25 C26 C27 2.0(13) . . . . ?
C25 C26 C27 O27 179.4(7) . . . . ?
C25 C26 C27 C22 0.2(12) . . . . ?
C23 C22 C27 O27 179.2(6) . . . . ?
C21 C22 C27 O27 -2.4(10) . . . . ?
C23 C22 C27 C26 -1.6(10) . . . . ?
C21 C22 C27 C26 176.7(7) . . . . ?
C2 C1 C28 C24 -86.3(7) . . . . ?
C6 C1 C28 C24 94.4(6) . . . . ?
C2 C1 C28 C53 42.1(7) . . . . ?
C6 C1 C28 C53 -137.2(6) . . . . ?
C25 C24 C28 C1 -95.1(7) . . . . ?
C23 C24 C28 C1 84.0(7) . . . . ?
C25 C24 C28 C53 137.0(7) . . . . ?
C23 C24 C28 C53 -43.9(8) . . . . ?
C3 C7 C29 C30 -167.1(5) . . . . ?
C8 C7 C29 C30 66.6(6) . . . . ?
C7 C29 C30 C31 -155.3(5) . . . . ?
C29 C30 C31 C36 66.8(8) . . . . ?
C29 C30 C31 C32 -112.9(7) . . . . ?
C36 C31 C32 C33 0.7(11) . . . . ?
C30 C31 C32 C33 -179.6(7) . . . . ?
C31 C32 C33 C34 0.5(14) . . . . ?
C32 C33 C34 C35 -1.8(16) . . . . ?
C33 C34 C35 C36 1.8(16) . . . . ?
C34 C35 C36 C31 -0.5(14) . . . . ?
C32 C31 C36 C35 -0.8(11) . . . . ?
C30 C31 C36 C35 179.5(7) . . . . ?
C10 C14 C37 C38 -173.5(5) . . . . ?
C15 C14 C37 C38 59.8(7) . . . . ?
C14 C37 C38 C39 -175.4(5) . . . . ?
C37 C38 C39 C40 -92.9(8) . . . . ?
C37 C38 C39 C44 85.9(8) . . . . ?
C44 C39 C40 C41 1.5(13) . . . . ?
C38 C39 C40 C41 -179.7(8) . . . . ?
C39 C40 C41 C42 -1.4(16) . . . . ?
C40 C41 C42 C43 0.9(16) . . . . ?
C41 C42 C43 C44 -0.6(13) . . . . ?
C42 C43 C44 C39 0.8(11) . . . . ?
C40 C39 C44 C43 -1.2(10) . . . . ?
C38 C39 C44 C43 -180.0(6) . . . . ?
C17 C21 C45 C46 -57.1(6) . . . . ?
C22 C21 C45 C46 174.8(5) . . . . ?
C21 C45 C46 C47 -61.2(7) . . . . ?
C45 C46 C47 C48 128.6(7) . . . . ?
C45 C46 C47 C52 -53.5(8) . . . . ?
C52 C47 C48 C49 -1.8(12) . . . . ?
C46 C47 C48 C49 176.1(8) . . . . ?
C47 C48 C49 C50 -1.3(15) . . . . ?
C48 C49 C50 C51 2.6(16) . . . . ?
C49 C50 C51 C52 -0.8(16) . . . . ?
C50 C51 C52 C47 -2.4(15) . . . . ?
C48 C47 C52 C51 3.6(12) . . . . ?
C46 C47 C52 C51 -174.2(8) . . . . ?
C1 C28 C53 C54 171.4(6) . . . . ?
C24 C28 C53 C54 -61.3(8) . . . . ?
C28 C53 C54 C55 -56.8(9) . . . . ?
C53 C54 C55 C60 -69.6(14) . . . . ?
C53 C54 C55 C56 113.8(12) . . . . ?
C60 C55 C56 C57 2(2) . . . . ?
C54 C55 C56 C57 179.0(11) . . . . ?
C55 C56 C57 C58 1(2) . . . . ?
C56 C57 C58 C59 -4(2) . . . . ?
C57 C58 C59 C60 2(2) . . . . ?
C56 C55 C60 C59 -4(2) . . . . ?
C54 C55 C60 C59 179.5(11) . . . . ?
C58 C59 C60 C55 2(2) . . . . ?
C1C N1 C1C C2C 89.3(17) 2 . . 2 ?
C4C N1 C1C C2C -41(3) 2 . . 2 ?
C4C N1 C1C C2C -133(3) . . . 2 ?
C3C N1 C1C C2C 89.3(17) . . . 2 ?
C2C N1 C1C C2C 171(3) . . . 2 ?
C1C N1 C1C C4C -138.1(17) 2 . . . ?
C4C N1 C1C C4C 92(4) 2 . . . ?
C3C N1 C1C C4C -138.1(17) . . . . ?
C2C N1 C1C C4C -57(2) . . . . ?
C2C N1 C1C C4C 133(3) 2 . . . ?
C1C N1 C1C C3C 0.000(1) 2 . . . ?
C4C N1 C1C C3C -130(2) 2 . . . ?
C4C N1 C1C C3C 138.1(17) . . . . ?
C2C N1 C1C C3C 81.2(17) . . . . ?
C2C N1 C1C C3C -89.3(17) 2 . . . ?
C1C N1 C2C C4C -142(3) 2 . . . ?
C1C N1 C2C C4C 66(2) . . . . ?
C4C N1 C2C C4C -83(4) 2 . . . ?
C3C N1 C2C C4C 140.3(19) . . . . ?
C2C N1 C2C C4C 140.3(19) 2 . . . ?
C1C N1 C2C C1C -152(3) . . . 2 ?
C4C N1 C2C C1C 59(3) 2 . . 2 ?
C4C N1 C2C C1C 142(3) . . . 2 ?
C3C N1 C2C C1C -77.5(17) . . . 2 ?
C2C N1 C2C C1C -77.5(17) 2 . . 2 ?
C1C N1 C3C C1C 180.0 . . . 2 ?
C4C N1 C3C C1C -58(2) 2 . . 2 ?
C4C N1 C3C C1C 122(2) . . . 2 ?
C2C N1 C3C C1C 73(2) . . . 2 ?
C2C N1 C3C C1C -107(2) 2 . . 2 ?
C1C N1 C3C C1C 180.0 2 . . . ?
C4C N1 C3C C1C 122(2) 2 . . . ?
C4C N1 C3C C1C -58(2) . . . . ?
C2C N1 C3C C1C -107(2) . . . . ?
C2C N1 C3C C1C 73(2) 2 . . . ?
C2C C1C C3C N1 -60.9(13) 2 . . . ?
C4C C1C C3C N1 31.9(12) . . . . ?
N1 C1C C3C C1C 0.0 . . . 2 ?
C2C C1C C3C C1C -60.9(13) 2 . . 2 ?
C4C C1C C3C C1C 31.9(12) . . . 2 ?
C1C N1 C4C C2C 44(3) 2 . . . ?
C1C N1 C4C C2C -115(2) . . . . ?
C4C N1 C4C C2C 123(2) 2 . . . ?
C3C N1 C4C C2C -57(2) . . . . ?
C2C N1 C4C C2C -173(2) 2 . . . ?
C1C N1 C4C C1C 159(3) 2 . . . ?
C4C N1 C4C C1C -121(2) 2 . . . ?
C3C N1 C4C C1C 59(2) . . . . ?
C2C N1 C4C C1C 115(2) . . . . ?
C2C N1 C4C C1C -57(3) 2 . . . ?
C1C C2C C4C N1 -30.2(19) 2 . . . ?
N1 C2C C4C C1C -45.2(13) . . . . ?
C1C C2C C4C C1C -75(2) 2 . . . ?
C2C C1C C4C N1 37.0(17) 2 . . . ?
C3C C1C C4C N1 -32.0(12) . . . . ?
N1 C1C C4C C2C 50.6(16) . . . . ?
C2C C1C C4C C2C 88(2) 2 . . . ?
C3C C1C C4C C2C 19(2) . . . . ?
